data_7113553
loop_
_publ_author_name
'Wu, Biao'
'Yang, Xiao-Juan'
'Janiak, Christoph'
'Gerhard Lassahn, Paul'

_publ_section_title
;
 Large size anion binding with iron(II) complexes of a
 5,5'-disubstituted-2,2'-bipyridine ligand
;
_journal_coden_ASTM CHCOFS
_journal_issue 7
_journal_name_full
;
 Chemical Communications (Cambridge, United Kingdom)
;
_journal_page_first 902
_journal_page_last 903
_journal_paper_doi 10.1039/b211616b
_journal_year 2003
_chemical_formula_moiety '(C16 H18 N4 O4)3Fe, S1 O4, (C1 H4 O1)0.5, (H2O)3.2'
_chemical_formula_sum 'C48.5 H62.4 Fe N12 O19.7 S'
_chemical_formula_weight 1216.61
_chemical_name_common
;
(Tris(N,N'-(2,2')bipyridinyl-5,5'-diyl-bis-carbamic acid
diethyl ester)iron(ii))-sulfate- hemi-methanol - 3.2 water
;
_chemical_name_systematic
; 
[Tris(N,N'-[2,2']bipyridinyl-5,5'-diyl-bis-carbamic 
acid diethyl ester)iron(II)]-
sulfate- hemi-methanol - 3.2 water 
;
_space_group_IT_number 14
_symmetry_cell_setting monoclinic
_symmetry_space_group_name_Hall '-P 2ybc'
_symmetry_space_group_name_H-M 'P 1 21/c 1'
_atom_sites_solution_hydrogens geom
_atom_sites_solution_primary direct
_atom_sites_solution_secondary difmap
_audit_creation_method SHELXL-97
_cell_angle_alpha 90.00
_cell_angle_beta 100.8330(10)
_cell_angle_gamma 90.00
_cell_formula_units_Z 4
_cell_length_a 14.0449(10)
_cell_length_b 22.8722(16)
_cell_length_c 18.8110(13)
_cell_measurement_temperature 223(2)
_cell_volume 5935.1(7)
_computing_cell_refinement 'Bruker SMART'
_computing_data_collection 'Bruker SMART'
_computing_data_reduction 'Bruker SHELXTL'
_computing_molecular_graphics 'Bruker SHELXTL'
_computing_publication_material 'Bruker SHELXTL'
_computing_structure_refinement 'SHELXL-97 (Sheldrick, 1997)'
_computing_structure_solution 'SHELXS-97 (Sheldrick, 1990)'
_diffrn_ambient_temperature 223(2)
_diffrn_measured_fraction_theta_full 0.998
_diffrn_measured_fraction_theta_max 0.998
_diffrn_measurement_device_type 'Bruker AXS CCD'
_diffrn_measurement_method '\w scan'
_diffrn_radiation_monochromator graphite
_diffrn_radiation_source 'fine-focus sealed tube'
_diffrn_radiation_type MoK\a
_diffrn_radiation_wavelength 0.71073
_diffrn_reflns_av_R_equivalents 0.0710
_diffrn_reflns_av_sigmaI/netI 0.1352
_diffrn_reflns_limit_h_max 16
_diffrn_reflns_limit_h_min -16
_diffrn_reflns_limit_k_max 17
_diffrn_reflns_limit_k_min -27
_diffrn_reflns_limit_l_max 22
_diffrn_reflns_limit_l_min -21
_diffrn_reflns_number 29275
_diffrn_reflns_theta_full 25.00
_diffrn_reflns_theta_max 25.00
_diffrn_reflns_theta_min 2.09
_exptl_absorpt_coefficient_mu 0.370
_exptl_absorpt_correction_T_max 1.0000
_exptl_absorpt_correction_T_min 0.878805
_exptl_absorpt_correction_type multi-scan
_exptl_absorpt_process_details SADABS
_exptl_crystal_colour red
_exptl_crystal_density_diffrn 1.362
_exptl_crystal_density_method 'not measured'
_exptl_crystal_description isometric
_exptl_crystal_F_000 2548
_exptl_crystal_size_max 0.15
_exptl_crystal_size_mid 0.15
_exptl_crystal_size_min 0.10
_refine_diff_density_max 1.046
_refine_diff_density_min -0.641
_refine_diff_density_rms 0.088
_refine_ls_extinction_method none
_refine_ls_goodness_of_fit_ref 0.929
_refine_ls_hydrogen_treatment mixed
_refine_ls_matrix_type full
_refine_ls_number_parameters 783
_refine_ls_number_reflns 10439
_refine_ls_number_restraints 5
_refine_ls_restrained_S_all 0.932
_refine_ls_R_factor_all 0.1622
_refine_ls_R_factor_gt 0.0825
_refine_ls_shift/su_max 0.000
_refine_ls_shift/su_mean 0.000
_refine_ls_structure_factor_coef Fsqd
_refine_ls_weighting_details 'calc w=1/[\s^2^(Fo^2^)+(0.1336P)^2^+0.0000P] where P=(Fo^2^+2Fc^2^)/3'
_refine_ls_weighting_scheme calc
_refine_ls_wR_factor_gt 0.2158
_refine_ls_wR_factor_ref 0.2524
_reflns_number_gt 4829
_reflns_number_total 10439
_reflns_threshold_expression >2sigma(I)
_cod_duplicate_entry 7104035
_cod_data_source_file b211616b.txt
_cod_data_source_block 1a
_cod_depositor_comments
;
The following automatic conversions were performed:

'_symmetry_cell_setting' value 'Monoclinic' changed to 'monoclinic'
according to
/usr/data/users/saulius/automatic-downloads/retrospective/RSC/lib/dictionaries/cif_core.dic
dictionary named 'cif_core.dic' version 2.4.2 from
2011-04-26.

'_exptl_absorpt_correction_type' value 'Multi-scan'
changed to 'multi-scan' according to
/usr/data/users/saulius/automatic-downloads/retrospective/RSC/lib/dictionaries/cif_core.dic
dictionary named 'cif_core.dic' version 2.4.2 from 2011-04-26.

Automatic conversion script
Id: cif_fix_values 2281 2013-09-26 08:29:07Z andrius 
;
_cod_original_sg_symbol_H-M P2(1)/c
_cod_original_formula_sum 'C48.50 H62.40 Fe N12 O19.70 S'
_cod_database_code 7113553

loop_
_symmetry_equiv_pos_as_xyz
'x, y, z'
'-x, y+1/2, -z+1/2'
'-x, -y, -z'
'x, -y-1/2, z-1/2'

loop_
_atom_site_label
_atom_site_type_symbol
_atom_site_fract_x
_atom_site_fract_y
_atom_site_fract_z
_atom_site_U_iso_or_equiv
_atom_site_adp_type
_atom_site_occupancy
_atom_site_symmetry_multiplicity
_atom_site_calc_flag
_atom_site_refinement_flags
_atom_site_disorder_assembly
_atom_site_disorder_group
Fe Fe 0.20743(6) 0.10530(4) 0.87857(5) 0.0357(3) Uani 1 1 d . E .
O1 O 0.4003(4) 0.2360(2) 0.5897(3) 0.0646(14) Uani 1 1 d . . .
O2 O 0.3592(4) 0.1580(2) 0.6499(3) 0.0779(17) Uani 1 1 d . . .
O3 O 0.0440(4) 0.2459(2) 1.1722(3) 0.0648(14) Uani 1 1 d . . .
O4 O 0.0506(3) 0.1584(2) 1.2290(3) 0.0634(14) Uani 1 1 d . . .
O5 O 0.0700(4) -0.0592(3) 0.5531(3) 0.0818(17) Uani 1 1 d . . .
O6 O 0.0384(4) -0.0261(3) 0.6600(3) 0.0828(18) Uani 1 1 d . . .
O9 O 0.1786(6) -0.1559(3) 1.0787(4) 0.135(3) Uani 1 1 d . . .
O10 O 0.3029(4) -0.1246(2) 1.1622(3) 0.0756(16) Uani 1 1 d . . .
O11 O -0.1837(5) 0.2119(3) 0.5855(4) 0.120(3) Uani 1 1 d . . .
O12 O -0.2202(6) 0.1182(4) 0.6107(5) 0.178(4) Uani 1 1 d . . .
N1 N 0.2395(3) 0.1803(2) 0.8340(3) 0.0362(12) Uani 1 1 d . . .
N2 N 0.3353(4) 0.2505(2) 0.6861(3) 0.0475(14) Uani 1 1 d . . .
H2A H 0.3396 0.2863 0.6733 0.057 Uiso 1 1 calc R . .
N3 N 0.1732(3) 0.1598(2) 0.9512(3) 0.0373(12) Uani 1 1 d . . .
N4 N 0.1014(4) 0.1650(2) 1.1264(3) 0.0459(14) Uani 1 1 d . . .
H4A H 0.1136 0.1286 1.1353 0.055 Uiso 1 1 calc R . .
N5 N 0.3432(3) 0.0984(2) 0.9287(3) 0.0366(12) Uani 1 1 d . E .
N6 N 0.5025(4) 0.1280(3) 1.0985(3) 0.0564(16) Uani 1 1 d . D .
H6A H 0.4549 0.1357 1.1198 0.068 Uiso 1 1 calc R . .
N7 N 0.2550(4) 0.0557(2) 0.8069(3) 0.0415(13) Uani 1 1 d . . .
N8 N 0.1892(5) -0.0237(3) 0.6328(3) 0.0709(19) Uani 1 1 d . . .
H8A H 0.2202 -0.0325 0.5989 0.085 Uiso 1 1 calc R A 1
N9 N 0.1660(3) 0.0359(2) 0.9267(3) 0.0352(12) Uani 1 1 d . . .
N10 N 0.2399(4) -0.0651(2) 1.0767(3) 0.0427(13) Uani 1 1 d . . .
H10A H 0.2838 -0.0424 1.0999 0.051 Uiso 1 1 calc R B 1
N11 N 0.0733(3) 0.1012(2) 0.8254(3) 0.0373(12) Uani 1 1 d . . .
N12 N -0.0976(4) 0.1696(3) 0.6804(3) 0.0646(18) Uani 1 1 d . . .
H12A H -0.0684 0.2028 0.6839 0.077 Uiso 1 1 calc R C 1
C1 C 0.2745(4) 0.1867(3) 0.7729(3) 0.0395(15) Uani 1 1 d . . .
H1A H 0.2830 0.1536 0.7459 0.047 Uiso 1 1 calc R . .
C2 C 0.2987(4) 0.2415(3) 0.7483(3) 0.0401(16) Uani 1 1 d . . .
C3 C 0.2862(5) 0.2896(3) 0.7891(4) 0.0493(18) Uani 1 1 d . . .
H3A H 0.3037 0.3265 0.7751 0.059 Uiso 1 1 calc R . .
C4 C 0.2483(5) 0.2834(3) 0.8499(4) 0.058(2) Uani 1 1 d . . .
H4B H 0.2380 0.3162 0.8766 0.069 Uiso 1 1 calc R . .
C5 C 0.2247(5) 0.2279(3) 0.8726(4) 0.0462(17) Uani 1 1 d . . .
C6 C 0.3655(6) 0.2095(4) 0.6425(4) 0.059(2) Uani 1 1 d . . .
C7 C 0.4361(7) 0.1976(4) 0.5394(5) 0.082(3) Uani 1 1 d . . .
H7A H 0.3847 0.1720 0.5157 0.098 Uiso 1 1 calc R . .
H7B H 0.4886 0.1736 0.5649 0.098 Uiso 1 1 calc R . .
C8 C 0.4718(6) 0.2356(4) 0.4844(4) 0.088(3) Uani 1 1 d . . .
H8B H 0.4962 0.2113 0.4502 0.131 Uiso 1 1 calc R . .
H8C H 0.5226 0.2606 0.5085 0.131 Uiso 1 1 calc R . .
H8D H 0.4192 0.2590 0.4594 0.131 Uiso 1 1 calc R . .
C9 C 0.1865(5) 0.2174(3) 0.9379(4) 0.0441(16) Uani 1 1 d . . .
C10 C 0.1673(5) 0.2601(3) 0.9847(4) 0.0545(19) Uani 1 1 d . . .
H10B H 0.1751 0.2992 0.9734 0.065 Uiso 1 1 calc R . .
C11 C 0.1368(5) 0.2459(3) 1.0479(4) 0.0514(18) Uani 1 1 d . . .
H11A H 0.1246 0.2748 1.0798 0.062 Uiso 1 1 calc R . .
C12 C 0.1247(4) 0.1869(3) 1.0627(4) 0.0429(16) Uani 1 1 d . . .
C13 C 0.1425(4) 0.1461(3) 1.0124(3) 0.0367(15) Uani 1 1 d . . .
H13A H 0.1327 0.1068 1.0216 0.044 Uiso 1 1 calc R . .
C14 C 0.0625(5) 0.1940(4) 1.1745(4) 0.0500(18) Uani 1 1 d . . .
C15 C 0.0134(8) 0.1829(5) 1.2896(5) 0.116(4) Uani 1 1 d . . .
H15A H 0.0410 0.1621 1.3336 0.140 Uiso 1 1 calc R . .
H15B H 0.0321 0.2236 1.2959 0.140 Uiso 1 1 calc R . .
C16 C -0.0892(11) 0.1781(9) 1.2769(12) 0.319(15) Uani 1 1 d . . .
H16A H -0.1093 0.1458 1.2450 0.479 Uiso 1 1 calc R . .
H16B H -0.1176 0.2135 1.2551 0.479 Uiso 1 1 calc R . .
H16C H -0.1102 0.1717 1.3220 0.479 Uiso 1 1 calc R . .
C17 C 0.4023(4) 0.0689(3) 0.8904(3) 0.0396(15) Uani 1 1 d . . .
C18 C 0.4994(4) 0.0607(3) 0.9201(4) 0.0477(17) Uani 1 1 d . E .
H18A H 0.5396 0.0420 0.8932 0.057 Uiso 1 1 calc R . .
C19 C 0.5370(5) 0.0800(3) 0.9889(4) 0.0491(18) Uani 1 1 d . . .
H19A H 0.6020 0.0740 1.0089 0.059 Uiso 1 1 calc R E .
C20 C 0.4769(4) 0.1083(3) 1.0278(3) 0.0410(15) Uani 1 1 d . D .
C21 C 0.3818(4) 0.1176(3) 0.9947(3) 0.0391(15) Uani 1 1 d . . .
H21A H 0.3421 0.1384 1.0201 0.047 Uiso 1 1 calc R E .
C22 C 0.5912(6) 0.1367(4) 1.1383(5) 0.078(3) Uani 1 1 d . . .
O7 O 0.6628(4) 0.1293(4) 1.1104(5) 0.176(5) Uani 1 1 d D D 1
O8 O 0.5902(6) 0.1540(3) 1.2046(4) 0.137(3) Uani 1 1 d D D 1
C23 C 0.7677(10) 0.1575(7) 1.1254(9) 0.076(5) Uani 0.50 1 d PD D 1
H23A H 0.7725 0.1933 1.1536 0.092 Uiso 0.50 1 calc PR D 1
H23B H 0.7960 0.1622 1.0825 0.092 Uiso 0.50 1 calc PR D 1
C24 C 0.8037(12) 0.0999(7) 1.1722(9) 0.098(6) Uani 0.55 1 d PD D 1
H24A H 0.8731 0.1001 1.1851 0.147 Uiso 0.55 1 calc PR D 1
H24B H 0.7828 0.0657 1.1440 0.147 Uiso 0.55 1 calc PR D 1
H24C H 0.7765 0.0996 1.2154 0.147 Uiso 0.55 1 calc PR D 1
C23' C 0.6295(11) 0.1566(7) 1.2926(8) 0.29(3) Uani 0.50 1 d PD D 1
H23C H 0.6487 0.1955 1.3102 0.346 Uiso 0.50 1 calc PR D 1
H23D H 0.6806 0.1286 1.3096 0.346 Uiso 0.50 1 calc PR D 1
C24' C 0.5217(10) 0.1363(7) 1.3092(8) 0.051(4) Uiso 0.45 1 d PD D 1
H24D H 0.5253 0.1328 1.3605 0.077 Uiso 0.45 1 calc PR D 1
H24E H 0.5038 0.0993 1.2865 0.077 Uiso 0.45 1 calc PR D 1
H24F H 0.4740 0.1651 1.2902 0.077 Uiso 0.45 1 calc PR D 1
C25 C 0.3532(4) 0.0458(3) 0.8213(3) 0.0395(15) Uani 1 1 d . E 1
C26 C 0.3980(5) 0.0155(3) 0.7744(4) 0.0566(19) Uani 1 1 d . E 1
H26A H 0.4646 0.0094 0.7854 0.068 Uiso 1 1 calc R E 1
C27 C 0.3447(6) -0.0061(3) 0.7109(4) 0.060(2) Uani 1 1 d . E 1
H27A H 0.3754 -0.0251 0.6777 0.072 Uiso 1 1 calc R E 1
C28 C 0.2433(6) 0.0008(3) 0.6963(4) 0.0565(19) Uani 1 1 d . E 1
C29 C 0.2025(5) 0.0331(3) 0.7454(3) 0.0486(18) Uani 1 1 d . E 1
H29A H 0.1359 0.0396 0.7355 0.058 Uiso 1 1 calc R E 1
C30 C 0.0929(7) -0.0347(4) 0.6201(4) 0.067(2) Uani 1 1 d . E 1
C31 C -0.0313(7) -0.0719(4) 0.5295(4) 0.091(3) Uani 1 1 d . E 1
H31A H -0.0691 -0.0361 0.5258 0.109 Uiso 1 1 calc R E 1
H31B H -0.0541 -0.0978 0.5635 0.109 Uiso 1 1 calc R E 1
C32 C -0.0415(7) -0.1010(4) 0.4557(4) 0.104(3) Uani 1 1 d . E 1
H32A H -0.1083 -0.1103 0.4379 0.155 Uiso 1 1 calc R E 1
H32B H -0.0037 -0.1363 0.4602 0.155 Uiso 1 1 calc R E 1
H32C H -0.0187 -0.0749 0.4226 0.155 Uiso 1 1 calc R E 1
C33 C 0.0747(4) 0.0168(3) 0.8982(3) 0.0410(16) Uani 1 1 d . E 1
C34 C 0.0382(5) -0.0326(3) 0.9251(4) 0.0535(19) Uani 1 1 d . E 1
H34A H -0.0235 -0.0456 0.9043 0.064 Uiso 1 1 calc R E 1
C35 C 0.0908(5) -0.0631(3) 0.9819(4) 0.0514(18) Uani 1 1 d . E 1
H35A H 0.0665 -0.0972 0.9987 0.062 Uiso 1 1 calc R E 1
C36 C 0.1811(4) -0.0418(3) 1.0136(3) 0.0400(15) Uani 1 1 d . E 1
C37 C 0.2151(4) 0.0067(3) 0.9830(3) 0.0361(15) Uani 1 1 d . E 1
H37A H 0.2769 0.0199 1.0031 0.043 Uiso 1 1 calc R E 1
C38 C 0.2349(6) -0.1183(3) 1.1040(4) 0.071(2) Uani 1 1 d . E 1
C39 C 0.3113(9) -0.1832(4) 1.1959(6) 0.155(6) Uani 1 1 d . E 1
H39A H 0.2574 -0.1903 1.2203 0.186 Uiso 1 1 calc R E 1
H39B H 0.3115 -0.2132 1.1595 0.186 Uiso 1 1 calc R E 1
C40 C 0.4036(14) -0.1837(6) 1.2484(10) 0.355(17) Uani 1 1 d . E 1
H40A H 0.4565 -0.1874 1.2229 0.533 Uiso 1 1 calc R E 1
H40B H 0.4042 -0.2161 1.2808 0.533 Uiso 1 1 calc R E 1
H40C H 0.4102 -0.1479 1.2755 0.533 Uiso 1 1 calc R E 1
C41 C 0.0225(4) 0.0539(3) 0.8410(3) 0.0417(16) Uani 1 1 d . E 1
C42 C -0.0713(5) 0.0431(3) 0.8047(4) 0.0552(19) Uani 1 1 d . E 1
H42A H -0.1054 0.0111 0.8173 0.066 Uiso 1 1 calc R E 1
C43 C -0.1142(5) 0.0800(3) 0.7495(4) 0.063(2) Uani 1 1 d . E 1
H43A H -0.1763 0.0726 0.7239 0.075 Uiso 1 1 calc R E 1
C44 C -0.0630(5) 0.1278(3) 0.7335(3) 0.0524(19) Uani 1 1 d . E 1
C45 C 0.0299(4) 0.1369(3) 0.7731(3) 0.0451(16) Uani 1 1 d . E 1
H45A H 0.0638 0.1697 0.7625 0.054 Uiso 1 1 calc R E 1
C46 C -0.1712(7) 0.1628(5) 0.6254(6) 0.113(4) Uani 1 1 d . E 1
C47 C -0.2597(13) 0.2051(8) 0.5136(10) 0.262(14) Uani 1 1 d D E 1
C48 C -0.1997(18) 0.1928(12) 0.4471(13) 0.104(9) Uiso 0.40 1 d PD E 1
H48A H -0.1831 0.1521 0.4465 0.156 Uiso 0.40 1 calc PR E 1
H48B H -0.1416 0.2158 0.4547 0.156 Uiso 0.40 1 calc PR E 1
H48C H -0.2396 0.2032 0.4017 0.156 Uiso 0.40 1 calc PR E 1
C48' C -0.2767(16) 0.2766(16) 0.5073(12) 0.30(3) Uani 0.60 1 d PD E 1
H48D H -0.3078 0.2896 0.5458 0.450 Uiso 0.60 1 calc PR E 1
H48E H -0.3170 0.2857 0.4615 0.450 Uiso 0.60 1 calc PR E 1
H48F H -0.2153 0.2958 0.5109 0.450 Uiso 0.60 1 calc PR E 1
S S 0.30207(14) 0.07027(8) 1.17491(9) 0.0508(5) Uani 1 1 d . F 1
O13 O 0.3294(3) 0.12892(18) 1.1507(2) 0.0485(11) Uani 1 1 d . F 1
O14 O 0.3580(3) 0.02529(19) 1.1457(2) 0.0514(12) Uani 1 1 d . F 1
O15 O 0.1972(3) 0.0605(2) 1.1477(3) 0.0641(14) Uani 1 1 d . F 1
O16 O 0.3192(5) 0.0688(2) 1.2527(3) 0.103(2) Uani 1 1 d . F 1
O01 O 0.4506(6) 0.0182(5) 1.3432(5) 0.077(3) Uani 0.50 1 d P G 1
C01 C 0.4080(14) -0.0403(6) 1.3378(10) 0.086(6) Uani 0.50 1 d P G 1
O02 O -0.2914(5) 0.0410(4) 0.4822(3) 0.129(3) Uani 1 1 d . H 1
O03 O 0.5260(8) 0.0856(5) 1.4584(5) 0.077(3) Uani 0.50 1 d P I 1
O04 O 0.1714(5) 0.0589(3) 1.3376(3) 0.119(2) Uani 1 1 d . J 1
O05 O 0.2599(8) 0.0935(5) 1.4676(6) 0.100(4) Uani 0.50 1 d P K 1
O06 O 0.5538(17) -0.0630(8) 1.4093(12) 0.056(7) Uani 0.20 1 d P L 1

loop_
_atom_site_aniso_label
_atom_site_aniso_U_11
_atom_site_aniso_U_22
_atom_site_aniso_U_33
_atom_site_aniso_U_23
_atom_site_aniso_U_13
_atom_site_aniso_U_12
Fe 0.0317(5) 0.0362(5) 0.0375(5) 0.0011(4) 0.0019(4) -0.0033(4)
O1 0.076(3) 0.064(3) 0.062(3) 0.010(3) 0.034(3) 0.010(3)
O2 0.112(5) 0.054(4) 0.076(4) 0.010(3) 0.040(3) 0.007(3)
O3 0.070(3) 0.062(4) 0.069(3) 0.001(3) 0.031(3) 0.018(3)
O4 0.070(3) 0.067(4) 0.058(3) -0.002(3) 0.025(3) -0.008(3)
O5 0.098(4) 0.092(4) 0.051(3) -0.023(3) 0.001(3) -0.031(4)
O6 0.078(4) 0.103(5) 0.066(4) -0.023(3) 0.009(3) -0.032(4)
O9 0.170(7) 0.056(4) 0.131(6) 0.041(4) -0.093(5) -0.046(4)
O10 0.094(4) 0.047(3) 0.067(3) 0.014(3) -0.031(3) 0.002(3)
O11 0.102(5) 0.120(5) 0.112(5) 0.073(5) -0.050(4) -0.030(4)
O12 0.129(6) 0.181(8) 0.176(8) 0.105(7) -0.097(6) -0.083(6)
N1 0.030(3) 0.034(3) 0.044(3) 0.004(3) 0.006(2) -0.003(2)
N2 0.058(4) 0.035(3) 0.051(3) 0.009(3) 0.014(3) 0.003(3)
N3 0.028(3) 0.038(3) 0.044(3) 0.002(3) 0.003(2) -0.003(2)
N4 0.058(4) 0.038(3) 0.045(3) -0.003(3) 0.019(3) -0.003(3)
N5 0.037(3) 0.035(3) 0.038(3) -0.002(2) 0.008(2) -0.007(2)
N6 0.040(3) 0.079(4) 0.045(3) -0.014(3) -0.005(3) 0.005(3)
N7 0.046(3) 0.035(3) 0.043(3) -0.002(2) 0.007(3) -0.004(3)
N8 0.089(5) 0.073(5) 0.049(4) -0.023(3) 0.008(4) -0.017(4)
N9 0.031(3) 0.034(3) 0.038(3) 0.000(2) 0.000(2) -0.004(2)
N10 0.045(3) 0.038(3) 0.041(3) 0.002(3) -0.003(2) -0.002(3)
N11 0.031(3) 0.039(3) 0.040(3) 0.005(3) 0.003(2) -0.008(3)
N12 0.047(3) 0.073(4) 0.063(4) 0.027(3) -0.018(3) -0.019(3)
C1 0.033(3) 0.042(4) 0.043(4) 0.000(3) 0.004(3) -0.003(3)
C2 0.036(3) 0.043(4) 0.039(4) 0.010(3) 0.002(3) -0.002(3)
C3 0.060(4) 0.041(4) 0.046(4) 0.003(3) 0.008(4) -0.013(4)
C4 0.081(5) 0.039(4) 0.056(5) -0.003(4) 0.023(4) -0.010(4)
C5 0.053(4) 0.033(4) 0.052(4) 0.000(3) 0.009(3) -0.006(3)
C6 0.065(5) 0.056(5) 0.055(5) 0.008(4) 0.013(4) 0.013(4)
C7 0.109(7) 0.065(6) 0.082(6) -0.010(5) 0.047(6) 0.016(5)
C8 0.105(7) 0.096(7) 0.071(6) 0.008(5) 0.041(5) 0.032(6)
C9 0.048(4) 0.036(4) 0.049(4) 0.007(3) 0.012(3) -0.007(3)
C10 0.072(5) 0.035(4) 0.061(5) 0.006(4) 0.022(4) 0.002(4)
C11 0.067(5) 0.036(4) 0.054(4) -0.004(3) 0.018(4) 0.005(4)
C12 0.032(3) 0.045(4) 0.051(4) 0.002(3) 0.007(3) 0.002(3)
C13 0.033(3) 0.032(4) 0.046(4) 0.000(3) 0.009(3) -0.005(3)
C14 0.039(4) 0.061(5) 0.050(4) -0.002(4) 0.008(3) -0.007(4)
C15 0.141(10) 0.128(10) 0.099(8) 0.012(7) 0.071(8) 0.031(8)
C16 0.164(15) 0.37(3) 0.49(3) 0.21(3) 0.24(2) 0.096(17)
C17 0.038(4) 0.033(4) 0.047(4) -0.002(3) 0.008(3) -0.004(3)
C18 0.034(4) 0.052(4) 0.058(5) -0.007(4) 0.010(3) 0.009(3)
C19 0.033(3) 0.051(4) 0.060(5) 0.005(4) -0.001(3) 0.000(3)
C20 0.036(3) 0.041(4) 0.044(4) -0.002(3) 0.001(3) -0.003(3)
C21 0.034(3) 0.041(4) 0.041(4) -0.001(3) 0.004(3) -0.004(3)
C22 0.062(5) 0.099(7) 0.064(6) -0.027(5) -0.012(5) 0.018(5)
O7 0.033(3) 0.234(10) 0.245(10) -0.160(8) -0.012(5) 0.005(5)
O8 0.183(7) 0.103(5) 0.091(5) -0.045(4) -0.064(5) 0.059(5)
C23 0.066(11) 0.072(12) 0.083(12) 0.000(10) -0.008(9) -0.003(9)
C24 0.077(11) 0.099(14) 0.116(14) -0.015(12) 0.012(10) -0.009(11)
C23' 0.20(3) 0.019(9) 0.51(5) 0.062(18) -0.29(3) -0.022(12)
C25 0.041(4) 0.033(4) 0.046(4) -0.001(3) 0.011(3) -0.002(3)
C26 0.056(4) 0.052(5) 0.061(5) -0.018(4) 0.009(4) -0.002(4)
C27 0.072(5) 0.055(5) 0.060(5) -0.018(4) 0.026(4) 0.002(4)
C28 0.074(5) 0.051(5) 0.045(4) -0.004(4) 0.012(4) -0.013(4)
C29 0.056(4) 0.053(4) 0.037(4) -0.005(3) 0.006(3) -0.011(4)
C30 0.073(6) 0.068(6) 0.056(5) -0.010(4) 0.002(5) -0.024(5)
C31 0.097(7) 0.100(7) 0.064(6) -0.007(5) -0.011(5) -0.041(6)
C32 0.138(9) 0.105(8) 0.061(6) -0.028(5) 0.001(6) -0.053(7)
C33 0.042(4) 0.034(4) 0.045(4) 0.004(3) 0.005(3) -0.005(3)
C34 0.041(4) 0.053(5) 0.059(5) 0.015(4) -0.009(3) -0.014(4)
C35 0.045(4) 0.047(4) 0.060(5) 0.012(4) 0.004(4) -0.008(3)
C36 0.039(4) 0.037(4) 0.043(4) 0.000(3) 0.007(3) 0.002(3)
C37 0.036(3) 0.035(4) 0.035(3) -0.002(3) -0.001(3) -0.001(3)
C38 0.091(6) 0.039(5) 0.067(5) 0.015(4) -0.026(5) -0.008(4)
C39 0.213(13) 0.058(6) 0.141(10) 0.053(6) -0.105(9) -0.029(7)
C40 0.41(3) 0.098(10) 0.40(3) 0.123(14) -0.33(2) -0.062(14)
C41 0.039(4) 0.045(4) 0.037(4) 0.005(3) -0.002(3) -0.003(3)
C42 0.043(4) 0.058(5) 0.057(4) 0.023(4) -0.010(3) -0.018(4)
C43 0.041(4) 0.069(5) 0.069(5) 0.015(4) -0.012(4) -0.025(4)
C44 0.044(4) 0.064(5) 0.042(4) 0.019(4) -0.009(3) -0.007(4)
C45 0.039(4) 0.052(4) 0.042(4) 0.011(3) 0.003(3) -0.003(3)
C46 0.068(6) 0.134(10) 0.116(8) 0.078(8) -0.038(6) -0.042(6)
C47 0.215(18) 0.202(17) 0.29(2) 0.177(17) -0.167(17) -0.055(14)
C48' 0.14(2) 0.63(8) 0.112(18) 0.06(3) -0.022(16) -0.17(4)
S 0.0669(12) 0.0425(11) 0.0418(10) -0.0049(8) 0.0074(9) 0.0031(10)
O13 0.055(3) 0.039(3) 0.052(3) -0.010(2) 0.010(2) -0.005(2)
O14 0.047(3) 0.045(3) 0.058(3) -0.010(2) -0.001(2) 0.008(2)
O15 0.048(3) 0.043(3) 0.108(4) 0.006(3) 0.032(3) 0.000(2)
O16 0.200(7) 0.063(4) 0.041(3) 0.000(3) 0.012(4) 0.014(4)
O01 0.041(5) 0.115(10) 0.071(7) 0.001(7) 0.004(5) 0.025(6)
C01 0.128(15) 0.026(8) 0.113(14) 0.034(9) 0.048(12) -0.020(9)
O02 0.115(5) 0.189(8) 0.086(5) -0.020(5) 0.025(4) -0.021(5)
O03 0.089(8) 0.087(8) 0.048(6) -0.016(6) -0.006(5) 0.036(7)
O04 0.094(5) 0.152(7) 0.106(5) -0.021(5) 0.011(4) -0.025(5)
O05 0.098(9) 0.113(10) 0.081(8) 0.015(7) -0.004(7) -0.090(8)
O06 0.101(18) 0.006(10) 0.087(17) 0.001(10) 0.089(15) 0.004(11)

loop_
_atom_type_symbol
_atom_type_description
_atom_type_scat_dispersion_real
_atom_type_scat_dispersion_imag
_atom_type_scat_source
C C 0.0033 0.0016 'International Tables Vol C Tables 4.2.6.8 and 6.1.1.4'
H H 0.0000 0.0000 'International Tables Vol C Tables 4.2.6.8 and 6.1.1.4'
N N 0.0061 0.0033 'International Tables Vol C Tables 4.2.6.8 and 6.1.1.4'
O O 0.0106 0.0060 'International Tables Vol C Tables 4.2.6.8 and 6.1.1.4'
S S 0.1246 0.1234 'International Tables Vol C Tables 4.2.6.8 and 6.1.1.4'
Fe Fe 0.3463 0.8444 'International Tables Vol C Tables 4.2.6.8 and 6.1.1.4'

loop_
_geom_angle_atom_site_label_1
_geom_angle_atom_site_label_2
_geom_angle_atom_site_label_3
_geom_angle
N11 Fe N5 172.4(2)
N11 Fe N9 81.8(2)
N5 Fe N9 93.33(19)
N11 Fe N7 92.3(2)
N5 Fe N7 81.9(2)
N9 Fe N7 91.0(2)
N11 Fe N3 92.7(2)
N5 Fe N3 93.4(2)
N9 Fe N3 93.4(2)
N7 Fe N3 173.7(2)
N11 Fe N1 95.6(2)
N5 Fe N1 89.73(19)
N9 Fe N1 174.2(2)
N7 Fe N1 94.3(2)
N3 Fe N1 81.5(2)
C6 O1 C7 115.6(6)
C14 O4 C15 118.7(6)
C30 O5 C31 114.7(7)
C38 O10 C39 116.3(6)
C46 O11 C47 113.3(9)
C1 N1 C5 119.4(5)
C1 N1 Fe 127.0(4)
C5 N1 Fe 113.5(4)
C6 N2 C2 127.9(6)
C6 N2 H2A 116.0
C2 N2 H2A 116.0
C13 N3 C9 117.5(5)
C13 N3 Fe 127.3(4)
C9 N3 Fe 115.1(4)
C14 N4 C12 127.0(6)
C14 N4 H4A 116.5
C12 N4 H4A 116.5
C21 N5 C17 118.1(5)
C21 N5 Fe 127.4(4)
C17 N5 Fe 114.5(4)
C22 N6 C20 129.0(6)
C22 N6 H6A 115.5
C20 N6 H6A 115.5
C29 N7 C25 118.2(6)
C29 N7 Fe 127.1(5)
C25 N7 Fe 114.6(4)
C30 N8 C28 125.9(7)
C30 N8 H8A 117.0
C28 N8 H8A 117.0
C37 N9 C33 117.4(5)
C37 N9 Fe 128.2(4)
C33 N9 Fe 114.4(4)
C38 N10 C36 127.2(6)
C38 N10 H10A 116.4
C36 N10 H10A 116.4
C45 N11 C41 117.5(5)
C45 N11 Fe 127.4(4)
C41 N11 Fe 114.9(4)
C46 N12 C44 126.3(7)
C46 N12 H12A 116.9
C44 N12 H12A 116.9
N1 C1 C2 122.2(6)
N1 C1 H1A 118.9
C2 C1 H1A 118.9
C3 C2 N2 117.5(6)
C3 C2 C1 118.0(6)
N2 C2 C1 124.6(6)
C4 C3 C2 120.0(7)
C4 C3 H3A 120.0
C2 C3 H3A 120.0
C3 C4 C5 120.4(7)
C3 C4 H4B 119.8
C5 C4 H4B 119.8
N1 C5 C4 120.0(6)
N1 C5 C9 116.1(6)
C4 C5 C9 123.8(6)
O2 C6 O1 125.6(8)
O2 C6 N2 124.7(7)
O1 C6 N2 109.6(7)
O1 C7 C8 107.4(7)
O1 C7 H7A 110.2
C8 C7 H7A 110.2
O1 C7 H7B 110.2
C8 C7 H7B 110.2
H7A C7 H7B 108.5
C7 C8 H8B 109.5
C7 C8 H8C 109.5
H8B C8 H8C 109.5
C7 C8 H8D 109.5
H8B C8 H8D 109.5
H8C C8 H8D 109.5
N3 C9 C10 121.4(6)
N3 C9 C5 113.7(6)
C10 C9 C5 124.9(6)
C9 C10 C11 121.0(6)
C9 C10 H10B 119.5
C11 C10 H10B 119.5
C10 C11 C12 118.1(6)
C10 C11 H11A 120.9
C12 C11 H11A 120.9
C13 C12 N4 116.5(6)
C13 C12 C11 118.0(6)
N4 C12 C11 125.4(6)
N3 C13 C12 123.9(6)
N3 C13 H13A 118.0
C12 C13 H13A 118.0
O3 C14 N4 125.5(7)
O3 C14 O4 124.3(7)
N4 C14 O4 110.1(7)
C16 C15 O4 109.9(13)
C16 C15 H15A 109.7
O4 C15 H15A 109.7
C16 C15 H15B 109.7
O4 C15 H15B 109.7
H15A C15 H15B 108.2
C15 C16 H16A 109.5
C15 C16 H16B 109.5
H16A C16 H16B 109.5
C15 C16 H16C 109.5
H16A C16 H16C 109.5
H16B C16 H16C 109.5
N5 C17 C18 120.0(6)
N5 C17 C25 114.6(5)
C18 C17 C25 125.3(6)
C19 C18 C17 120.7(6)
C19 C18 H18A 119.7
C17 C18 H18A 119.7
C18 C19 C20 119.0(6)
C18 C19 H19A 120.5
C20 C19 H19A 120.5
C19 C20 C21 118.1(6)
C19 C20 N6 126.0(6)
C21 C20 N6 115.9(6)
N5 C21 C20 124.0(6)
N5 C21 H21A 118.0
C20 C21 H21A 118.0
O7 C22 O8 127.1(9)
O7 C22 N6 119.3(8)
O8 C22 N6 113.6(8)
C22 O7 C23 132.5(9)
C22 O8 C23' 155.1(9)
O7 C23 C24 87.2(10)
O7 C23 H23A 114.1
C24 C23 H23A 114.1
O7 C23 H23B 114.1
C24 C23 H23B 114.1
H23A C23 H23B 111.3
C23 C24 H24A 109.5
C23 C24 H24B 109.5
H24A C24 H24B 109.5
C23 C24 H24C 109.5
H24A C24 H24C 109.5
H24B C24 H24C 109.5
O8 C23' C24' 91.9(9)
O8 C23' H23C 113.3
C24' C23' H23C 113.3
O8 C23' H23D 113.3
C24' C23' H23D 113.3
H23C C23' H23D 110.6
C23' C24' H24D 109.5
C23' C24' H24E 109.5
H24D C24' H24E 109.5
C23' C24' H24F 109.5
H24D C24' H24F 109.5
H24E C24' H24F 109.5
C26 C25 N7 121.6(6)
C26 C25 C17 124.3(6)
N7 C25 C17 114.1(6)
C25 C26 C27 120.1(7)
C25 C26 H26A 120.0
C27 C26 H26A 120.0
C26 C27 C28 119.6(7)
C26 C27 H27A 120.2
C28 C27 H27A 120.2
C29 C28 C27 117.4(6)
C29 C28 N8 123.5(7)
C27 C28 N8 119.1(7)
N7 C29 C28 123.0(6)
N7 C29 H29A 118.5
C28 C29 H29A 118.5
O6 C30 N8 127.0(8)
O6 C30 O5 125.9(8)
N8 C30 O5 107.1(8)
O5 C31 C32 106.7(8)
O5 C31 H31A 110.4
C32 C31 H31A 110.4
O5 C31 H31B 110.4
C32 C31 H31B 110.4
H31A C31 H31B 108.6
C31 C32 H32A 109.5
C31 C32 H32B 109.5
H32A C32 H32B 109.5
C31 C32 H32C 109.5
H32A C32 H32C 109.5
H32B C32 H32C 109.5
N9 C33 C34 120.4(6)
N9 C33 C41 114.2(5)
C34 C33 C41 125.4(6)
C35 C34 C33 121.4(6)
C35 C34 H34A 119.3
C33 C34 H34A 119.3
C34 C35 C36 118.3(6)
C34 C35 H35A 120.9
C36 C35 H35A 120.9
C37 C36 C35 117.7(6)
C37 C36 N10 117.5(5)
C35 C36 N10 124.8(6)
N9 C37 C36 124.7(6)
N9 C37 H37A 117.6
C36 C37 H37A 117.6
O9 C38 O10 124.7(7)
O9 C38 N10 125.5(7)
O10 C38 N10 109.7(6)
C40 C39 O10 106.5(8)
C40 C39 H39A 110.4
O10 C39 H39A 110.4
C40 C39 H39B 110.4
O10 C39 H39B 110.4
H39A C39 H39B 108.6
C39 C40 H40A 109.5
C39 C40 H40B 109.5
H40A C40 H40B 109.5
C39 C40 H40C 109.5
H40A C40 H40C 109.5
H40B C40 H40C 109.5
N11 C41 C42 121.6(6)
N11 C41 C33 114.3(5)
C42 C41 C33 124.1(6)
C43 C42 C41 120.0(6)
C43 C42 H42A 120.0
C41 C42 H42A 120.0
C44 C43 C42 118.6(6)
C44 C43 H43A 120.7
C42 C43 H43A 120.7
C43 C44 C45 118.6(6)
C43 C44 N12 125.0(6)
C45 C44 N12 116.4(6)
N11 C45 C44 123.7(6)
N11 C45 H45A 118.1
C44 C45 H45A 118.1
O12 C46 N12 126.3(9)
O12 C46 O11 123.9(9)
N12 C46 O11 109.8(9)
O11 C47 C48' 91.7(15)
O11 C47 C48 107.9(16)
C48' C47 C48 101.6(16)
C47 C48 H48A 109.5
C47 C48 H48B 109.5
H48A C48 H48B 109.5
C47 C48 H48C 109.5
H48A C48 H48C 109.5
H48B C48 H48C 109.5
C47 C48' H48D 109.5
C47 C48' H48E 109.5
H48D C48' H48E 109.5
C47 C48' H48F 109.5
H48D C48' H48F 109.5
H48E C48' H48F 109.5
O16 S O14 111.5(3)
O16 S O15 108.3(4)
O14 S O15 109.5(3)
O16 S O13 109.1(3)
O14 S O13 109.4(3)
O15 S O13 109.0(3)

loop_
_geom_bond_atom_site_label_1
_geom_bond_atom_site_label_2
_geom_bond_distance
Fe N11 1.963(5)
Fe N5 1.968(5)
Fe N9 1.969(5)
Fe N7 1.973(5)
Fe N3 1.975(5)
Fe N1 1.997(5)
O1 C6 1.332(8)
O1 C7 1.448(8)
O2 C6 1.192(8)
O3 C14 1.214(8)
O4 C14 1.344(8)
O4 C15 1.452(9)
O5 C30 1.361(9)
O5 C31 1.438(9)
O6 C30 1.184(9)
O9 C38 1.204(8)
O10 C38 1.319(8)
O10 C39 1.478(9)
O11 C46 1.343(10)
O11 C47 1.566(16)
O12 C46 1.232(11)
N1 C1 1.341(7)
N1 C5 1.347(7)
N2 C6 1.364(9)
N2 C2 1.378(7)
N2 H2A 0.8600
N3 C13 1.339(7)
N3 C9 1.360(7)
N4 C14 1.321(8)
N4 C12 1.393(8)
N4 H4A 0.8600
N5 C21 1.333(7)
N5 C17 1.373(7)
N6 C22 1.343(9)
N6 C20 1.386(7)
N6 H6A 0.8600
N7 C29 1.352(7)
N7 C25 1.372(7)
N8 C30 1.353(10)
N8 C28 1.407(8)
N8 H8A 0.8600
N9 C37 1.330(7)
N9 C33 1.365(7)
N10 C38 1.327(8)
N10 C36 1.416(7)
N10 H10A 0.8600
N11 C45 1.333(7)
N11 C41 1.358(7)
N12 C46 1.327(10)
N12 C44 1.401(8)
N12 H12A 0.8600
C1 C2 1.400(8)
C1 H1A 0.9300
C2 C3 1.372(9)
C3 C4 1.356(9)
C3 H3A 0.9300
C4 C5 1.398(9)
C4 H4B 0.9300
C5 C9 1.451(9)
C7 C8 1.508(10)
C7 H7A 0.9700
C7 H7B 0.9700
C8 H8B 0.9600
C8 H8C 0.9600
C8 H8D 0.9600
C9 C10 1.374(9)
C10 C11 1.376(9)
C10 H10B 0.9300
C11 C12 1.394(9)
C11 H11A 0.9300
C12 C13 1.386(8)
C13 H13A 0.9300
C15 C16 1.420(17)
C15 H15A 0.9700
C15 H15B 0.9700
C16 H16A 0.9600
C16 H16B 0.9600
C16 H16C 0.9600
C17 C18 1.387(8)
C17 C25 1.451(8)
C18 C19 1.376(9)
C18 H18A 0.9300
C19 C20 1.378(8)
C19 H19A 0.9300
C20 C21 1.380(8)
C21 H21A 0.9300
C22 O7 1.230(10)
C22 O8 1.312(9)
O7 C23 1.584(14)
O8 C23' 1.644(14)
C23 C24 1.613(17)
C23 H23A 0.9700
C23 H23B 0.9700
C24 H24A 0.9600
C24 H24B 0.9600
C24 H24C 0.9600
C23' C24' 1.669(14)
C23' H23C 0.9700
C23' H23D 0.9700
C24' H24D 0.9600
C24' H24E 0.9600
C24' H24F 0.9600
C25 C26 1.365(8)
C26 C27 1.378(9)
C26 H26A 0.9300
C27 C28 1.406(10)
C27 H27A 0.9300
C28 C29 1.388(9)
C29 H29A 0.9300
C31 C32 1.521(10)
C31 H31A 0.9700
C31 H31B 0.9700
C32 H32A 0.9600
C32 H32B 0.9600
C32 H32C 0.9600
C33 C34 1.377(8)
C33 C41 1.455(8)
C34 C35 1.369(8)
C34 H34A 0.9300
C35 C36 1.385(8)
C35 H35A 0.9300
C36 C37 1.375(8)
C37 H37A 0.9300
C39 C40 1.474(15)
C39 H39A 0.9700
C39 H39B 0.9700
C40 H40A 0.9600
C40 H40B 0.9600
C40 H40C 0.9600
C41 C42 1.388(8)
C42 C43 1.384(9)
C42 H42A 0.9300
C43 C44 1.372(9)
C43 H43A 0.9300
C44 C45 1.392(8)
C45 H45A 0.9300
C47 C48' 1.65(3)
C47 C48 1.66(2)
C48 H48A 0.9600
C48 H48B 0.9600
C48 H48C 0.9600
C48' H48D 0.9600
C48' H48E 0.9600
C48' H48F 0.9600
S O16 1.438(5)
S O14 1.463(4)
S O15 1.482(5)
S O13 1.490(5)
O01 C01 1.463(17)

loop_
_geom_torsion_atom_site_label_1
_geom_torsion_atom_site_label_2
_geom_torsion_atom_site_label_3
_geom_torsion_atom_site_label_4
_geom_torsion
N11 Fe N1 C1 -88.6(5)
N5 Fe N1 C1 86.0(5)
N9 Fe N1 C1 -152.2(18)
N7 Fe N1 C1 4.2(5)
N3 Fe N1 C1 179.5(5)
N11 Fe N1 C5 92.7(4)
N5 Fe N1 C5 -92.7(4)
N9 Fe N1 C5 29(2)
N7 Fe N1 C5 -174.5(4)
N3 Fe N1 C5 0.8(4)
N11 Fe N3 C13 87.5(5)
N5 Fe N3 C13 -88.0(5)
N9 Fe N3 C13 5.5(5)
N7 Fe N3 C13 -129.1(18)
N1 Fe N3 C13 -177.2(5)
N11 Fe N3 C9 -95.4(4)
N5 Fe N3 C9 89.1(4)
N9 Fe N3 C9 -177.3(4)
N7 Fe N3 C9 48(2)
N1 Fe N3 C9 -0.1(4)
N11 Fe N5 C21 -133.1(14)
N9 Fe N5 C21 -83.1(5)
N7 Fe N5 C21 -173.7(5)
N3 Fe N5 C21 10.5(5)
N1 Fe N5 C21 92.0(5)
N11 Fe N5 C17 45.1(17)
N9 Fe N5 C17 95.2(4)
N7 Fe N5 C17 4.6(4)
N3 Fe N5 C17 -171.2(4)
N1 Fe N5 C17 -89.8(4)
N11 Fe N7 C29 2.0(5)
N5 Fe N7 C29 177.1(5)
N9 Fe N7 C29 83.8(5)
N3 Fe N7 C29 -141.4(18)
N1 Fe N7 C29 -93.8(5)
N11 Fe N7 C25 179.2(4)
N5 Fe N7 C25 -5.7(4)
N9 Fe N7 C25 -99.0(4)
N3 Fe N7 C25 36(2)
N1 Fe N7 C25 83.4(4)
N11 Fe N9 C37 -174.0(5)
N5 Fe N9 C37 11.8(5)
N7 Fe N9 C37 93.7(5)
N3 Fe N9 C37 -81.8(5)
N1 Fe N9 C37 -109.8(19)
N11 Fe N9 C33 5.1(4)
N5 Fe N9 C33 -169.0(4)
N7 Fe N9 C33 -87.1(4)
N3 Fe N9 C33 97.4(4)
N1 Fe N9 C33 69(2)
N5 Fe N11 C45 -129.3(14)
N9 Fe N11 C45 -179.9(6)
N7 Fe N11 C45 -89.2(5)
N3 Fe N11 C45 87.0(5)
N1 Fe N11 C45 5.3(6)
N5 Fe N11 C41 45.6(17)
N9 Fe N11 C41 -5.1(4)
N7 Fe N11 C41 85.6(4)
N3 Fe N11 C41 -98.1(4)
N1 Fe N11 C41 -179.8(4)
C5 N1 C1 C2 1.6(8)
Fe N1 C1 C2 -177.0(4)
C6 N2 C2 C3 170.7(6)
C6 N2 C2 C1 -8.5(10)
N1 C1 C2 C3 0.4(9)
N1 C1 C2 N2 179.7(5)
N2 C2 C3 C4 178.5(6)
C1 C2 C3 C4 -2.2(9)
C2 C3 C4 C5 2.1(10)
C1 N1 C5 C4 -1.8(9)
Fe N1 C5 C4 177.0(5)
C1 N1 C5 C9 179.8(5)
Fe N1 C5 C9 -1.4(7)
C3 C4 C5 N1 0.0(10)
C3 C4 C5 C9 178.2(6)
C7 O1 C6 O2 -2.2(11)
C7 O1 C6 N2 179.4(6)
C2 N2 C6 O2 4.5(12)
C2 N2 C6 O1 -177.0(6)
C6 O1 C7 C8 179.9(7)
C13 N3 C9 C10 -1.4(9)
Fe N3 C9 C10 -178.8(5)
C13 N3 C9 C5 176.9(5)
Fe N3 C9 C5 -0.6(7)
N1 C5 C9 N3 1.3(8)
C4 C5 C9 N3 -177.0(6)
N1 C5 C9 C10 179.4(6)
C4 C5 C9 C10 1.1(11)
N3 C9 C10 C11 2.1(10)
C5 C9 C10 C11 -175.9(6)
C9 C10 C11 C12 -0.8(10)
C14 N4 C12 C13 -164.9(6)
C14 N4 C12 C11 19.1(10)
C10 C11 C12 C13 -1.0(9)
C10 C11 C12 N4 174.9(6)
C9 N3 C13 C12 -0.6(8)
Fe N3 C13 C12 176.5(4)
N4 C12 C13 N3 -174.5(5)
C11 C12 C13 N3 1.8(9)
C12 N4 C14 O3 -2.9(11)
C12 N4 C14 O4 -179.9(5)
C15 O4 C14 O3 -0.3(11)
C15 O4 C14 N4 176.8(7)
C14 O4 C15 C16 91.6(12)
C21 N5 C17 C18 -1.0(8)
Fe N5 C17 C18 -179.5(5)
C21 N5 C17 C25 175.7(5)
Fe N5 C17 C25 -2.8(6)
N5 C17 C18 C19 2.3(10)
C25 C17 C18 C19 -174.0(6)
C17 C18 C19 C20 -0.8(10)
C18 C19 C20 C21 -1.8(9)
C18 C19 C20 N6 177.0(6)
C22 N6 C20 C19 17.0(12)
C22 N6 C20 C21 -164.1(8)
C17 N5 C21 C20 -1.8(9)
Fe N5 C21 C20 176.5(5)
C19 C20 C21 N5 3.2(9)
N6 C20 C21 N5 -175.7(6)
C20 N6 C22 O7 3.5(15)
C20 N6 C22 O8 -178.0(7)
O8 C22 O7 C23 -27(2)
N6 C22 O7 C23 151.3(12)
O7 C22 O8 C23' -40(3)
N6 C22 O8 C23' 142(2)
C22 O7 C23 C24 98.5(16)
C22 O8 C23' C24' -124(2)
C29 N7 C25 C26 1.8(9)
Fe N7 C25 C26 -175.7(5)
C29 N7 C25 C17 -176.7(5)
Fe N7 C25 C17 5.8(7)
N5 C17 C25 C26 179.6(6)
C18 C17 C25 C26 -3.9(10)
N5 C17 C25 N7 -2.0(8)
C18 C17 C25 N7 174.5(6)
N7 C25 C26 C27 0.0(10)
C17 C25 C26 C27 178.3(6)
C25 C26 C27 C28 -3.1(11)
C26 C27 C28 C29 4.5(11)
C26 C27 C28 N8 -177.2(6)
C30 N8 C28 C29 -20.5(12)
C30 N8 C28 C27 161.3(8)
C25 N7 C29 C28 -0.2(9)
Fe N7 C29 C28 176.9(5)
C27 C28 C29 N7 -2.9(10)
N8 C28 C29 N7 178.9(6)
C28 N8 C30 O6 -0.6(15)
C28 N8 C30 O5 -179.0(7)
C31 O5 C30 O6 3.8(13)
C31 O5 C30 N8 -177.8(7)
C30 O5 C31 C32 -177.7(7)
C37 N9 C33 C34 -3.2(9)
Fe N9 C33 C34 177.5(5)
C37 N9 C33 C41 175.0(5)
Fe N9 C33 C41 -4.3(7)
N9 C33 C34 C35 1.6(10)
C41 C33 C34 C35 -176.3(7)
C33 C34 C35 C36 2.1(10)
C34 C35 C36 C37 -4.2(9)
C34 C35 C36 N10 173.8(6)
C38 N10 C36 C37 -161.3(7)
C38 N10 C36 C35 20.7(11)
C33 N9 C37 C36 1.0(9)
Fe N9 C37 C36 -179.8(4)
C35 C36 C37 N9 2.7(9)
N10 C36 C37 N9 -175.4(5)
C39 O10 C38 O9 2.5(15)
C39 O10 C38 N10 -175.7(9)
C36 N10 C38 O9 0.4(15)
C36 N10 C38 O10 178.6(6)
C38 O10 C39 C40 167.5(13)
C45 N11 C41 C42 -0.6(9)
Fe N11 C41 C42 -176.1(5)
C45 N11 C41 C33 179.6(5)
Fe N11 C41 C33 4.1(7)
N9 C33 C41 N11 0.1(8)
C34 C33 C41 N11 178.2(6)
N9 C33 C41 C42 -179.7(6)
C34 C33 C41 C42 -1.6(11)
N11 C41 C42 C43 2.0(11)
C33 C41 C42 C43 -178.2(7)
C41 C42 C43 C44 -1.8(11)
C42 C43 C44 C45 0.3(11)
C42 C43 C44 N12 -178.5(7)
C46 N12 C44 C43 -19.3(13)
C46 N12 C44 C45 162.0(9)
C41 N11 C45 C44 -0.9(9)
Fe N11 C45 C44 173.8(5)
C43 C44 C45 N11 1.1(11)
N12 C44 C45 N11 180.0(6)
C44 N12 C46 O12 -1.7(19)
C44 N12 C46 O11 -179.8(8)
C47 O11 C46 O12 -6.0(19)
C47 O11 C46 N12 172.2(12)
C46 O11 C47 C48' 159.0(13)
C46 O11 C47 C48 -98.3(16)
